data_4026120
loop_
_publ_author_name
'Anilkumar Bandela'
'Jugun Prakash Chinta'
'Vijaya Kumar Hinge'
'Amol G. Dikundwar'
'Tayur N. Guru Row'
'Chebrolu P. Rao'

_publ_contact_author_address
; 
 Department of Chemistry 
 Indian Institute of Technology Bombay, 
 Powai, Mumbai 400076, 
 India
;
_publ_contact_author_email cprao@iitb.ac.in
_publ_contact_author_fax '(91) 22 2572 3480'
_publ_contact_author_name
; 
 'Prof. Chebrolu P. Rao'
;
_publ_contact_author_phone '(91) 22 2576 7162'
_publ_section_title
;
 Recognition of Polycyclic Aromatic Hydrocarbons and Their Derivatives by
 the 1,3-Dinaphthalimide Conjugate of Calix[4]arene: Emission, Absorption,
 Crystal Structures, and Computational Studies
;
_journal_name_full 'Journal of Organic Chemistry'
_journal_page_first 1742
_journal_page_last 1750
_journal_paper_doi 10.1021/jo1023409
_journal_volume 76
_journal_year 2011
_chemical_formula_sum 'C36.5 H37 Cl1.5 N O4'
_chemical_formula_weight 606.85
_chemical_name_systematic
;
 ?
;
_space_group_IT_number 14
_symmetry_cell_setting monoclinic
_symmetry_space_group_name_Hall '-P 2yn'
_symmetry_space_group_name_H-M 'P 1 21/n 1'
_atom_sites_solution_hydrogens geom
_atom_sites_solution_primary direct
_atom_sites_solution_secondary difmap
_audit_creation_method SHELXL-97
_cell_angle_alpha 90.00
_cell_angle_beta 105.22(2)
_cell_angle_gamma 90.00
_cell_formula_units_Z 4
_cell_length_a 16.081(4)
_cell_length_b 25.463(7)
_cell_length_c 17.392(3)
_cell_measurement_temperature 150(2)
_cell_volume 6872(3)
_computing_cell_refinement 'CrysAlis RED, Oxford Diffraction Ltd.,'
_computing_data_collection 'CrysAlis CCD, Oxford Diffraction Ltd.,'
_computing_data_reduction 'CrysAlis RED, Oxford Diffraction Ltd.,'
_computing_molecular_graphics Ortep3
_computing_publication_material Shelx97
_computing_structure_refinement 'SHELXL-97 (Sheldrick, 1997)'
_computing_structure_solution 'SHELXS-97 (Sheldrick, 1997)'
_diffrn_ambient_temperature 120(2)
_diffrn_detector_area_resol_mean 15.9948
_diffrn_measured_fraction_theta_full 0.993
_diffrn_measured_fraction_theta_max 0.993
_diffrn_measurement_device_type 'OXFORD DIFFRACTION XCALIBUR-S'
_diffrn_measurement_method \w/q-scan
_diffrn_radiation_monochromator graphite
_diffrn_radiation_source 'Enhance (Mo) X-ray Source'
_diffrn_radiation_type MoK\a
_diffrn_radiation_wavelength 0.71073
_diffrn_reflns_av_R_equivalents 0.1498
_diffrn_reflns_av_sigmaI/netI 0.2185
_diffrn_reflns_limit_h_max 19
_diffrn_reflns_limit_h_min -17
_diffrn_reflns_limit_k_max 30
_diffrn_reflns_limit_k_min -28
_diffrn_reflns_limit_l_max 20
_diffrn_reflns_limit_l_min -16
_diffrn_reflns_number 36451
_diffrn_reflns_theta_full 25.00
_diffrn_reflns_theta_max 25.00
_diffrn_reflns_theta_min 2.91
_exptl_absorpt_coefficient_mu 0.187
_exptl_absorpt_correction_T_max 0.9724
_exptl_absorpt_correction_T_min 0.9582
_exptl_absorpt_correction_type multi-scan
_exptl_absorpt_process_details
;
CrysAlis RED, Oxford Diffraction Ltd.,
Version 1.171.31.7 (release 18-10-2006 CrysAlis171 .NET)
(compiled Oct 18 2006,16:28:17)
empirical absorption correction using spherical harmonics,
 implemented in SCALE3 ABSPACK scaling algorithm.
;
_exptl_crystal_colour colourless
_exptl_crystal_density_diffrn 1.173
_exptl_crystal_description block
_exptl_crystal_F_000 2564
_exptl_crystal_size_max 0.23
_exptl_crystal_size_mid 0.17
_exptl_crystal_size_min 0.15
_refine_diff_density_max 0.437
_refine_diff_density_min -0.266
_refine_diff_density_rms 0.056
_refine_ls_extinction_method none
_refine_ls_goodness_of_fit_ref 1.043
_refine_ls_hydrogen_treatment mixed
_refine_ls_matrix_type full
_refine_ls_number_parameters 832
_refine_ls_number_reflns 12026
_refine_ls_number_restraints 6
_refine_ls_restrained_S_all 1.043
_refine_ls_R_factor_all 0.3142
_refine_ls_R_factor_gt 0.1495
_refine_ls_shift/su_max 3.589
_refine_ls_shift/su_mean 0.185
_refine_ls_structure_factor_coef Fsqd
_refine_ls_weighting_details 'calc w=1/[\s^2^(Fo^2^)+(0.1721P)^2^+0.0000P] where P=(Fo^2^+2Fc^2^)/3'
_refine_ls_weighting_scheme calc
_refine_ls_wR_factor_gt 0.3077
_refine_ls_wR_factor_ref 0.3992
_reflns_number_gt 4260
_reflns_number_total 12026
_reflns_threshold_expression >2sigma(I)
_cod_data_source_file jo1023409_si_002.cif
_cod_data_source_block cpr070
_cod_original_sg_symbol_H-M 'P 21/n'
_cod_original_formula_sum 'C36.50 H37 Cl1.50 N O4'
_cod_database_code 4026120

loop_
_symmetry_equiv_pos_as_xyz
'x, y, z'
'-x+1/2, y+1/2, -z+1/2'
'-x, -y, -z'
'x-1/2, -y-1/2, z-1/2'

loop_
_atom_site_label
_atom_site_type_symbol
_atom_site_fract_x
_atom_site_fract_y
_atom_site_fract_z
_atom_site_U_iso_or_equiv
_atom_site_adp_type
_atom_site_occupancy
_atom_site_symmetry_multiplicity
_atom_site_calc_flag
_atom_site_refinement_flags
_atom_site_disorder_assembly
_atom_site_disorder_group
C1 C 0.1160(5) 0.2458(3) 0.7669(5) 0.044(2) Uani 1 1 d . . .
C2 C 0.1679(5) 0.2421(3) 0.7141(5) 0.046(2) Uani 1 1 d . . .
C3 C 0.2112(5) 0.2870(4) 0.7004(5) 0.059(2) Uani 1 1 d . . .
H3 H 0.2463 0.2852 0.6642 0.071 Uiso 1 1 calc R . .
C4 C 0.2045(5) 0.3354(3) 0.7385(5) 0.052(2) Uani 1 1 d . . .
C5 C 0.1512(5) 0.3366(3) 0.7890(5) 0.050(2) Uani 1 1 d . . .
H5 H 0.1450 0.3687 0.8149 0.060 Uiso 1 1 calc R . .
C6 C 0.1064(4) 0.2931(3) 0.8034(4) 0.041(2) Uani 1 1 d . . .
C7 C 0.2493(6) 0.3844(4) 0.7149(7) 0.076(3) Uani 1 1 d . . .
C8 C 0.2011(9) 0.3983(6) 0.6266(9) 0.166(7) Uani 1 1 d . . .
H8A H 0.2094 0.3699 0.5913 0.250 Uiso 1 1 calc R . .
H8B H 0.2242 0.4311 0.6113 0.250 Uiso 1 1 calc R . .
H8C H 0.1394 0.4025 0.6222 0.250 Uiso 1 1 calc R . .
C9 C 0.3443(7) 0.3745(5) 0.7219(9) 0.131(5) Uani 1 1 d . . .
H9A H 0.3713 0.3587 0.7738 0.197 Uiso 1 1 calc R . .
H9B H 0.3728 0.4079 0.7170 0.197 Uiso 1 1 calc R . .
H9C H 0.3501 0.3506 0.6794 0.197 Uiso 1 1 calc R . .
C10 C 0.2402(10) 0.4321(5) 0.7620(11) 0.183(8) Uani 1 1 d . . .
H10A H 0.1790 0.4397 0.7552 0.274 Uiso 1 1 calc R . .
H10B H 0.2676 0.4621 0.7431 0.274 Uiso 1 1 calc R . .
H10C H 0.2681 0.4259 0.8185 0.274 Uiso 1 1 calc R . .
C11 C 0.0410(5) 0.2996(3) 0.8525(4) 0.051(2) Uani 1 1 d . . .
H11A H 0.0700 0.3153 0.9048 0.062 Uiso 1 1 calc R . .
H11B H 0.0187 0.2647 0.8622 0.062 Uiso 1 1 calc R . .
C12 C -0.0983(5) 0.3149(3) 0.7459(5) 0.0390(19) Uani 1 1 d . . .
C13 C -0.0348(4) 0.3350(4) 0.8096(4) 0.043(2) Uani 1 1 d . . .
C14 C -0.0381(5) 0.3872(4) 0.8260(5) 0.056(2) Uani 1 1 d . . .
H14 H 0.0059 0.4012 0.8686 0.067 Uiso 1 1 calc R . .
C15 C -0.1013(5) 0.4211(3) 0.7847(5) 0.051(2) Uani 1 1 d . . .
C16 C -0.1639(4) 0.3988(3) 0.7217(5) 0.045(2) Uani 1 1 d . . .
H16 H -0.2084 0.4209 0.6917 0.054 Uiso 1 1 calc R . .
C17 C -0.1646(4) 0.3454(3) 0.7004(4) 0.0380(19) Uani 1 1 d . . .
C18 C -0.1016(7) 0.4789(5) 0.8041(8) 0.098(4) Uani 1 1 d . . .
C19 C -0.0181(13) 0.5021(6) 0.812(2) 0.34(2) Uani 1 1 d . . .
H19A H 0.0112 0.5068 0.8683 0.509 Uiso 1 1 calc R . .
H19B H -0.0251 0.5363 0.7850 0.509 Uiso 1 1 calc R . .
H19C H 0.0163 0.4790 0.7872 0.509 Uiso 1 1 calc R . .
C20 C -0.117(3) 0.4861(9) 0.880(2) 0.47(3) Uani 1 1 d . . .
H20A H -0.0957 0.4556 0.9136 0.708 Uiso 1 1 calc R . .
H20B H -0.1794 0.4898 0.8736 0.708 Uiso 1 1 calc R . .
H20C H -0.0876 0.5178 0.9048 0.708 Uiso 1 1 calc R . .
C21 C -0.1554(17) 0.5103(6) 0.750(2) 0.43(3) Uani 1 1 d . . .
H21A H -0.2131 0.5095 0.7585 0.640 Uiso 1 1 calc R . .
H21B H -0.1583 0.4977 0.6959 0.640 Uiso 1 1 calc R . .
H21C H -0.1334 0.5464 0.7557 0.640 Uiso 1 1 calc R . .
C22 C -0.2316(5) 0.3249(3) 0.6276(5) 0.053(2) Uani 1 1 d . . .
H22A H -0.2537 0.2908 0.6409 0.063 Uiso 1 1 calc R . .
H22B H -0.2806 0.3498 0.6140 0.063 Uiso 1 1 calc R . .
C23 C -0.1765(4) 0.2682(3) 0.5300(4) 0.0386(19) Uani 1 1 d . . .
C24 C -0.1968(4) 0.3180(3) 0.5564(4) 0.040(2) Uani 1 1 d . . .
C25 C -0.1756(5) 0.3623(3) 0.5177(5) 0.048(2) Uani 1 1 d . . .
H25 H -0.1877 0.3961 0.5353 0.057 Uiso 1 1 calc R . .
C26 C -0.1378(6) 0.3589(4) 0.4548(5) 0.058(2) Uani 1 1 d . . .
C27 C -0.1191(5) 0.3085(4) 0.4319(5) 0.061(3) Uani 1 1 d . . .
H27 H -0.0927 0.3050 0.3893 0.074 Uiso 1 1 calc R . .
C28 C -0.1374(5) 0.2632(3) 0.4691(5) 0.045(2) Uani 1 1 d . . .
C29 C -0.1126(7) 0.4082(4) 0.4150(7) 0.087(3) Uani 1 1 d . . .
C30 C -0.1317(10) 0.4607(5) 0.4556(9) 0.147(6) Uani 1 1 d . . .
H30A H -0.1241 0.4907 0.4229 0.220 Uiso 1 1 calc R . .
H30B H -0.0918 0.4638 0.5087 0.220 Uiso 1 1 calc R . .
H30C H -0.1911 0.4601 0.4603 0.220 Uiso 1 1 calc R . .
C31 C -0.1642(10) 0.4099(5) 0.3297(8) 0.154(6) Uani 1 1 d . . .
H31A H -0.1550 0.3775 0.3028 0.231 Uiso 1 1 calc R . .
H31B H -0.1460 0.4401 0.3031 0.231 Uiso 1 1 calc R . .
H31C H -0.2255 0.4134 0.3273 0.231 Uiso 1 1 calc R . .
C32 C -0.0171(9) 0.4061(5) 0.4197(9) 0.148(6) Uani 1 1 d . . .
H32A H -0.0051 0.3753 0.3906 0.222 Uiso 1 1 calc R . .
H32B H 0.0160 0.4037 0.4756 0.222 Uiso 1 1 calc R . .
H32C H -0.0005 0.4380 0.3959 0.222 Uiso 1 1 calc R . .
C33 C -0.1063(6) 0.2094(3) 0.4453(5) 0.065(3) Uani 1 1 d . . .
H33A H -0.1317 0.1807 0.4701 0.078 Uiso 1 1 calc R . .
H33B H -0.1257 0.2051 0.3867 0.078 Uiso 1 1 calc R . .
C34 C 0.0331(6) 0.1978(3) 0.5532(5) 0.051(2) Uani 1 1 d . . .
C35 C -0.0077(6) 0.2063(3) 0.4728(6) 0.057(2) Uani 1 1 d . . .
C36 C 0.0419(7) 0.2122(4) 0.4170(6) 0.085(3) Uani 1 1 d . . .
H36 H 0.0139 0.2162 0.3620 0.101 Uiso 1 1 calc R . .
C37 C 0.1329(7) 0.2120(4) 0.4429(6) 0.083(3) Uani 1 1 d . . .
C38 C 0.1715(6) 0.2043(4) 0.5234(6) 0.076(3) Uani 1 1 d . . .
H38 H 0.2326 0.2031 0.5412 0.091 Uiso 1 1 calc R . .
C39 C 0.1237(6) 0.1983(3) 0.5793(5) 0.057(2) Uani 1 1 d . . .
C40 C 0.1884(11) 0.2178(10) 0.3826(9) 0.162(7) Uani 1 1 d . . .
C41 C 0.1386(15) 0.2138(12) 0.3002(11) 0.313(17) Uani 1 1 d . . .
H41A H 0.1776 0.2089 0.2660 0.469 Uiso 1 1 calc R . .
H41B H 0.1053 0.2462 0.2848 0.469 Uiso 1 1 calc R . .
H41C H 0.0992 0.1839 0.2941 0.469 Uiso 1 1 calc R . .
C42 C 0.2496(19) 0.1666(13) 0.3925(16) 0.331(18) Uani 1 1 d . . .
H42A H 0.2937 0.1721 0.3638 0.496 Uiso 1 1 calc R . .
H42B H 0.2147 0.1359 0.3706 0.496 Uiso 1 1 calc R . .
H42C H 0.2773 0.1608 0.4491 0.496 Uiso 1 1 calc R . .
C43 C 0.252(2) 0.2581(12) 0.4070(15) 0.37(2) Uani 1 1 d . . .
H43A H 0.2271 0.2880 0.4282 0.548 Uiso 1 1 calc R . .
H43B H 0.2723 0.2695 0.3610 0.548 Uiso 1 1 calc R . .
H43C H 0.3011 0.2443 0.4483 0.548 Uiso 1 1 calc R . .
C44 C 0.1722(6) 0.1915(3) 0.6661(5) 0.068(3) Uani 1 1 d . . .
H44A H 0.2332 0.1829 0.6699 0.081 Uiso 1 1 calc R . .
H44B H 0.1469 0.1619 0.6893 0.081 Uiso 1 1 calc R . .
C45 C 0.1059(5) 0.1729(4) 0.8496(5) 0.062(2) Uani 1 1 d . . .
H45A H 0.1286 0.1967 0.8953 0.074 Uiso 1 1 calc R . .
H45B H 0.1534 0.1504 0.8422 0.074 Uiso 1 1 calc R . .
C46 C 0.0327(6) 0.1399(4) 0.8628(5) 0.071(3) Uani 1 1 d . . .
H46A H -0.0133 0.1633 0.8713 0.086 Uiso 1 1 calc R . .
H46B H 0.0080 0.1186 0.8145 0.086 Uiso 1 1 calc R . .
C47 C 0.0523(6) 0.1218(5) 1.0067(6) 0.076(3) Uani 1 1 d . . .
C48 C 0.0691(5) 0.0829(5) 1.0717(6) 0.065(3) Uani 1 1 d . . .
C49 C 0.0562(7) 0.0978(6) 1.1404(7) 0.105(4) Uani 1 1 d . . .
H49 H 0.0388 0.1329 1.1462 0.126 Uiso 1 1 calc R . .
C50 C 0.0677(9) 0.0625(9) 1.2064(9) 0.137(7) Uani 1 1 d . . .
H50 H 0.0561 0.0721 1.2554 0.164 Uiso 1 1 calc R . .
C51 C 0.0977(8) 0.0118(8) 1.1927(9) 0.126(6) Uani 1 1 d . . .
H51 H 0.1082 -0.0126 1.2355 0.151 Uiso 1 1 calc R . .
C52 C 0.1128(6) -0.0048(6) 1.1229(7) 0.086(4) Uani 1 1 d . . .
C53 C 0.1432(8) -0.0559(7) 1.1115(12) 0.127(7) Uani 1 1 d . . .
H53 H 0.1529 -0.0814 1.1528 0.153 Uiso 1 1 calc R . .
C54 C 0.1578(9) -0.0671(6) 1.0409(12) 0.128(6) Uani 1 1 d . . .
H54 H 0.1793 -0.1010 1.0336 0.154 Uiso 1 1 calc R . .
C55 C 0.1430(7) -0.0311(5) 0.9764(8) 0.096(4) Uani 1 1 d . . .
H55 H 0.1528 -0.0411 0.9269 0.115 Uiso 1 1 calc R . .
C56 C 0.1138(6) 0.0192(4) 0.9871(7) 0.072(3) Uani 1 1 d . . .
C57 C 0.1012(5) 0.0329(5) 1.0607(6) 0.063(3) Uani 1 1 d . . .
C58 C 0.0947(6) 0.0549(4) 0.9167(7) 0.070(3) Uani 1 1 d . . .
C59 C -0.2774(5) 0.2002(3) 0.5370(5) 0.058(2) Uani 1 1 d . . .
H59A H -0.2834 0.1900 0.4809 0.070 Uiso 1 1 calc R . .
H59B H -0.3236 0.2256 0.5385 0.070 Uiso 1 1 calc R . .
C60 C -0.2846(6) 0.1520(4) 0.5864(6) 0.071(3) Uani 1 1 d . . .
H60A H -0.2666 0.1616 0.6435 0.085 Uiso 1 1 calc R . .
H60B H -0.3457 0.1410 0.5738 0.085 Uiso 1 1 calc R . .
C61 C -0.1535(5) 0.0975(4) 0.6304(6) 0.061(3) Uani 1 1 d . . .
C62 C -0.1012(5) 0.0539(4) 0.6106(5) 0.059(2) Uani 1 1 d . . .
C63 C -0.0178(7) 0.0468(5) 0.6568(6) 0.089(3) Uani 1 1 d . . .
H63 H 0.0073 0.0720 0.6964 0.106 Uiso 1 1 calc R . .
C64 C 0.0291(9) 0.0035(7) 0.6461(8) 0.109(4) Uani 1 1 d . . .
H64 H 0.0871 0.0001 0.6768 0.131 Uiso 1 1 calc R . .
C65 C -0.0059(10) -0.0342(6) 0.5926(10) 0.117(5) Uani 1 1 d . . .
H65 H 0.0267 -0.0648 0.5890 0.141 Uiso 1 1 calc R . .
C66 C -0.0918(8) -0.0287(5) 0.5410(8) 0.089(4) Uani 1 1 d . . .
C67 C -0.1334(13) -0.0649(5) 0.4801(11) 0.128(5) Uani 1 1 d . . .
H67 H -0.1033 -0.0957 0.4723 0.154 Uiso 1 1 calc R . .
C68 C -0.2139(12) -0.0570(6) 0.4331(11) 0.131(5) Uani 1 1 d . . .
H68 H -0.2407 -0.0820 0.3938 0.157 Uiso 1 1 calc R . .
C69 C -0.2567(8) -0.0108(5) 0.4442(8) 0.103(4) Uani 1 1 d . . .
H69 H -0.3129 -0.0050 0.4106 0.123 Uiso 1 1 calc R . .
C70 C -0.2220(6) 0.0273(4) 0.5011(5) 0.062(3) Uani 1 1 d . . .
C71 C -0.1406(6) 0.0170(4) 0.5504(5) 0.061(3) Uani 1 1 d . . .
C72 C -0.2703(6) 0.0742(4) 0.5102(6) 0.066(3) Uani 1 1 d . . .
N1 N 0.0611(4) 0.1045(3) 0.9322(5) 0.061(2) Uani 1 1 d . . .
N2 N -0.2324(4) 0.1074(3) 0.5730(4) 0.0522(18) Uani 1 1 d . . .
O1 O 0.0683(3) 0.2021(2) 0.7788(3) 0.0545(15) Uani 1 1 d . . .
O2 O -0.0981(4) 0.2616(3) 0.7305(5) 0.061(2) Uani 1 1 d . . .
O3 O -0.1931(3) 0.22379(19) 0.5707(3) 0.0485(14) Uani 1 1 d . . .
O4 O -0.0140(4) 0.1894(3) 0.6060(4) 0.0635(18) Uani 1 1 d . . .
O5 O 0.0272(5) 0.1673(4) 1.0111(5) 0.113(3) Uani 1 1 d . . .
O6 O 0.1060(5) 0.0440(3) 0.8529(5) 0.107(3) Uani 1 1 d . . .
O7 O -0.1315(4) 0.1242(3) 0.6901(4) 0.084(2) Uani 1 1 d . . .
O8 O -0.3397(4) 0.0850(2) 0.4645(4) 0.086(2) Uani 1 1 d . . .
C111 C 0.9978(12) 0.2606(7) 0.0844(11) 0.031(5) Uani 0.518(15) 1 d PU A 1
Cl1 Cl 0.9657(12) 0.325(2) 0.0371(11) 0.383(19) Uani 0.518(15) 1 d P A 1
Cl2 Cl 0.9980(16) 0.2711(13) 0.1029(18) 0.318(17) Uani 0.518(15) 1 d P A 1
Cl3 Cl 0.9156(9) 0.2628(9) 0.1599(16) 0.316(14) Uani 0.518(15) 1 d P A 1
C222 C 0.973(12) 0.314(8) 0.133(11) 0.78(15) Uani 0.482(15) 1 d P A 2
Cl1` Cl 0.9192(12) 0.3126(16) 0.1950(12) 0.380(19) Uani 0.482(15) 1 d P A 2
Cl2` Cl 0.9492(17) 0.3661(6) 0.074(2) 0.274(16) Uani 0.482(15) 1 d P A 2
Cl3` Cl 1.035(2) 0.3384(13) 0.1864(18) 0.365(17) Uani 0.482(15) 1 d P A 2
H102 H -0.106(5) 0.257(3) 0.692(4) 0.03(3) Uiso 1 1 d . . .
H104 H 0.007(4) 0.189(3) 0.654(4) 0.04(3) Uiso 1 1 d . . .

loop_
_atom_site_aniso_label
_atom_site_aniso_U_11
_atom_site_aniso_U_22
_atom_site_aniso_U_33
_atom_site_aniso_U_23
_atom_site_aniso_U_13
_atom_site_aniso_U_12
C1 0.033(5) 0.053(6) 0.036(5) 0.011(4) -0.008(4) 0.004(4)
C2 0.037(5) 0.047(5) 0.053(5) 0.004(4) 0.009(4) 0.006(4)
C3 0.036(5) 0.096(8) 0.054(6) 0.005(5) 0.028(4) -0.001(5)
C4 0.042(5) 0.055(6) 0.051(5) -0.004(5) -0.002(4) 0.003(4)
C5 0.033(5) 0.058(6) 0.055(6) -0.013(5) 0.005(4) 0.009(4)
C6 0.029(4) 0.052(5) 0.039(5) -0.003(4) 0.002(3) -0.009(4)
C7 0.053(6) 0.062(7) 0.110(9) 0.016(6) 0.016(6) -0.025(5)
C8 0.136(12) 0.156(13) 0.174(15) 0.090(12) -0.018(11) -0.062(10)
C9 0.056(7) 0.133(11) 0.207(14) 0.046(10) 0.040(8) -0.030(7)
C10 0.189(16) 0.081(10) 0.31(2) -0.052(13) 0.121(16) -0.063(10)
C11 0.042(5) 0.078(6) 0.029(4) 0.003(4) 0.001(4) -0.004(4)
C12 0.052(5) 0.022(4) 0.055(5) 0.001(4) 0.035(4) 0.001(4)
C13 0.026(4) 0.079(7) 0.028(4) -0.004(4) 0.017(4) 0.005(4)
C14 0.038(5) 0.067(6) 0.066(6) -0.037(5) 0.021(4) -0.008(4)
C15 0.022(4) 0.062(6) 0.069(6) -0.024(5) 0.010(4) 0.014(4)
C16 0.021(4) 0.069(6) 0.054(5) 0.008(5) 0.025(4) 0.028(4)
C17 0.028(4) 0.040(5) 0.054(5) 0.002(4) 0.027(4) 0.019(4)
C18 0.067(7) 0.093(9) 0.123(10) -0.046(8) 0.008(7) 0.016(7)
C19 0.160(18) 0.078(12) 0.70(6) -0.07(2) -0.03(3) 0.004(11)
C20 1.00(10) 0.127(19) 0.49(5) -0.13(3) 0.56(6) -0.06(3)
C21 0.35(3) 0.078(12) 0.60(5) -0.13(2) -0.33(4) 0.093(16)
C22 0.035(5) 0.066(6) 0.054(5) -0.006(5) 0.005(4) 0.015(4)
C23 0.038(4) 0.032(5) 0.044(5) -0.001(4) 0.008(4) -0.009(4)
C24 0.025(4) 0.057(6) 0.030(5) -0.002(4) -0.006(3) -0.007(4)
C25 0.050(5) 0.036(5) 0.049(6) -0.010(4) 0.001(4) 0.000(4)
C26 0.067(6) 0.056(6) 0.045(6) 0.006(5) 0.006(5) -0.007(5)
C27 0.061(6) 0.087(8) 0.039(5) -0.001(5) 0.020(4) -0.017(5)
C28 0.038(5) 0.059(6) 0.040(5) -0.008(5) 0.012(4) -0.017(4)
C29 0.070(7) 0.092(9) 0.095(9) 0.025(7) 0.016(6) -0.016(6)
C30 0.220(17) 0.062(9) 0.172(14) 0.021(9) 0.075(12) -0.016(9)
C31 0.205(15) 0.126(11) 0.106(10) 0.077(9) -0.007(10) -0.072(10)
C32 0.133(13) 0.134(12) 0.189(14) 0.065(11) 0.062(11) -0.029(9)
C33 0.075(7) 0.051(6) 0.063(6) -0.021(5) 0.005(5) -0.009(5)
C34 0.062(6) 0.041(5) 0.055(6) -0.006(4) 0.025(5) 0.006(4)
C35 0.069(6) 0.041(5) 0.060(6) -0.024(5) 0.015(5) 0.009(4)
C36 0.094(9) 0.116(9) 0.046(6) -0.019(6) 0.023(6) 0.014(7)
C37 0.086(8) 0.117(9) 0.061(7) -0.029(6) 0.045(6) 0.007(6)
C38 0.070(7) 0.092(8) 0.071(8) -0.023(6) 0.029(6) 0.018(6)
C39 0.067(6) 0.051(6) 0.056(6) -0.010(5) 0.020(5) 0.017(4)
C40 0.133(13) 0.29(2) 0.087(12) -0.008(13) 0.069(10) -0.004(15)
C41 0.24(2) 0.65(5) 0.097(15) 0.00(2) 0.127(17) 0.00(3)
C42 0.33(3) 0.47(5) 0.29(3) 0.09(3) 0.24(3) 0.16(4)
C43 0.53(5) 0.43(5) 0.26(3) -0.13(3) 0.32(3) -0.32(4)
C44 0.065(6) 0.056(6) 0.077(7) 0.005(5) 0.009(5) 0.024(5)
C45 0.048(5) 0.078(7) 0.051(6) 0.017(5) 0.000(4) 0.003(5)
C46 0.062(6) 0.084(7) 0.065(6) 0.023(6) 0.011(5) -0.022(5)
C47 0.061(7) 0.103(10) 0.061(8) 0.005(7) 0.010(5) -0.027(6)
C48 0.042(5) 0.114(9) 0.041(6) 0.012(6) 0.013(4) -0.029(6)
C49 0.083(8) 0.178(13) 0.062(8) 0.019(9) 0.036(6) -0.032(8)
C50 0.092(11) 0.26(2) 0.066(10) -0.015(14) 0.039(8) -0.043(12)
C51 0.065(9) 0.23(2) 0.072(11) 0.064(12) 0.004(7) -0.065(11)
C52 0.044(6) 0.146(12) 0.061(8) 0.059(9) 0.001(5) -0.038(7)
C53 0.059(8) 0.125(14) 0.175(17) 0.097(14) -0.010(9) -0.034(8)
C54 0.081(9) 0.105(11) 0.188(17) 0.063(14) 0.014(11) -0.018(7)
C55 0.075(8) 0.088(9) 0.125(11) 0.008(9) 0.030(7) -0.024(7)
C56 0.055(6) 0.066(7) 0.095(9) -0.003(7) 0.022(6) -0.038(5)
C57 0.023(4) 0.106(9) 0.062(7) 0.015(7) 0.013(4) -0.021(5)
C58 0.058(6) 0.071(8) 0.067(8) 0.025(7) -0.009(5) -0.037(5)
C59 0.049(5) 0.062(6) 0.058(6) 0.004(5) 0.005(4) 0.002(4)
C60 0.055(6) 0.073(7) 0.084(7) 0.022(6) 0.018(5) -0.015(5)
C61 0.047(6) 0.069(7) 0.061(7) 0.020(6) 0.004(5) -0.021(5)
C62 0.048(6) 0.071(7) 0.050(6) 0.027(5) 0.000(5) 0.005(5)
C63 0.062(7) 0.118(9) 0.083(8) 0.024(7) 0.015(6) 0.016(7)
C64 0.083(9) 0.149(14) 0.103(11) 0.049(10) 0.036(8) 0.028(10)
C65 0.111(12) 0.109(11) 0.150(14) 0.048(10) 0.066(11) 0.059(9)
C66 0.086(9) 0.062(8) 0.130(11) 0.043(8) 0.049(8) 0.015(7)
C67 0.172(16) 0.042(8) 0.186(16) -0.006(9) 0.072(13) -0.004(9)
C68 0.131(13) 0.083(11) 0.183(16) -0.010(10) 0.048(12) -0.006(10)
C69 0.090(8) 0.072(8) 0.135(11) 0.002(8) 0.010(8) -0.014(7)
C70 0.070(6) 0.047(6) 0.058(6) 0.007(5) 0.000(5) -0.011(5)
C71 0.073(7) 0.056(6) 0.057(6) 0.028(5) 0.022(5) -0.005(5)
C72 0.057(6) 0.054(6) 0.066(7) 0.016(5) -0.019(5) -0.007(5)
N1 0.058(5) 0.064(6) 0.059(6) 0.017(5) 0.011(4) -0.026(4)
N2 0.044(4) 0.047(4) 0.061(5) 0.014(4) 0.006(4) -0.021(4)
O1 0.043(3) 0.064(4) 0.050(4) 0.010(3) 0.001(3) -0.002(3)
O2 0.053(4) 0.076(5) 0.046(5) -0.002(4) 0.001(3) 0.002(3)
O3 0.030(3) 0.048(3) 0.060(4) 0.006(3) -0.002(2) -0.011(2)
O4 0.056(4) 0.084(5) 0.053(5) 0.013(4) 0.018(4) -0.005(3)
O5 0.113(7) 0.096(6) 0.126(7) 0.009(6) 0.025(5) 0.023(5)
O6 0.125(7) 0.131(7) 0.072(5) -0.006(5) 0.040(5) -0.022(5)
O7 0.073(5) 0.106(6) 0.061(4) -0.011(4) -0.004(4) -0.019(4)
O8 0.076(5) 0.070(4) 0.089(5) 0.015(4) -0.018(4) -0.007(3)
C111 0.046(9) 0.019(8) 0.032(9) -0.042(8) 0.019(7) 0.012(7)
Cl1 0.164(14) 0.81(6) 0.178(15) -0.02(3) 0.048(11) -0.14(3)
Cl2 0.37(2) 0.34(4) 0.25(3) 0.10(2) 0.082(19) -0.05(2)
Cl3 0.129(10) 0.37(2) 0.46(3) 0.21(2) 0.093(15) -0.037(13)
C222 0.5(2) 0.8(2) 1.2(3) 0.02(17) 0.5(2) -0.51(19)
Cl1` 0.157(12) 0.76(5) 0.245(16) -0.21(3) 0.093(11) 0.07(2)
Cl2` 0.29(2) 0.145(12) 0.33(3) -0.035(14) -0.016(19) 0.015(12)
Cl3` 0.44(4) 0.37(4) 0.33(3) 0.06(3) 0.17(3) -0.15(3)

loop_
_atom_type_symbol
_atom_type_description
_atom_type_scat_dispersion_real
_atom_type_scat_dispersion_imag
_atom_type_scat_source
C C 0.0033 0.0016 'International Tables Vol C Tables 4.2.6.8 and 6.1.1.4'
H H 0.0000 0.0000 'International Tables Vol C Tables 4.2.6.8 and 6.1.1.4'
N N 0.0061 0.0033 'International Tables Vol C Tables 4.2.6.8 and 6.1.1.4'
O O 0.0106 0.0060 'International Tables Vol C Tables 4.2.6.8 and 6.1.1.4'
Cl Cl 0.1484 0.1585 'International Tables Vol C Tables 4.2.6.8 and 6.1.1.4'

loop_
_geom_angle_atom_site_label_1
_geom_angle_atom_site_label_2
_geom_angle_atom_site_label_3
_geom_angle
C2 C1 O1 119.5(8)
C2 C1 C6 121.0(8)
O1 C1 C6 119.4(7)
C1 C2 C3 118.1(8)
C1 C2 C44 121.9(8)
C3 C2 C44 119.8(8)
C2 C3 C4 122.1(7)
C2 C3 H3 118.9
C4 C3 H3 119.0
C5 C4 C3 117.0(8)
C5 C4 C7 124.1(8)
C3 C4 C7 118.6(8)
C4 C5 C6 122.5(8)
C4 C5 H5 118.8
C6 C5 H5 118.7
C5 C6 C1 119.2(7)
C5 C6 C11 118.8(8)
C1 C6 C11 121.7(7)
C10 C7 C9 109.3(10)
C10 C7 C8 104.9(12)
C9 C7 C8 110.1(11)
C10 C7 C4 113.0(9)
C9 C7 C4 111.9(8)
C8 C7 C4 107.2(8)
C7 C8 H8A 109.9
C7 C8 H8B 109.3
H8A C8 H8B 109.5
C7 C8 H8C 109.3
H8A C8 H8C 109.5
H8B C8 H8C 109.5
C7 C9 H9A 109.5
C7 C9 H9B 109.3
H9A C9 H9B 109.5
C7 C9 H9C 109.6
H9A C9 H9C 109.5
H9B C9 H9C 109.5
C7 C10 H10A 109.5
C7 C10 H10B 109.4
H10A C10 H10B 109.5
C7 C10 H10C 109.6
H10A C10 H10C 109.5
H10B C10 H10C 109.5
C6 C11 C13 111.5(6)
C6 C11 H11A 109.3
C13 C11 H11A 109.4
C6 C11 H11B 109.4
C13 C11 H11B 109.3
H11A C11 H11B 107.9
O2 C12 C13 118.4(7)
O2 C12 C17 118.6(7)
C13 C12 C17 122.9(7)
C14 C13 C12 117.6(7)
C14 C13 C11 122.5(7)
C12 C13 C11 119.6(7)
C13 C14 C15 124.4(7)
C13 C14 H14 117.8
C15 C14 H14 117.8
C14 C15 C16 115.6(7)
C14 C15 C18 122.6(8)
C16 C15 C18 121.8(8)
C15 C16 C17 123.6(7)
C15 C16 H16 118.2
C17 C16 H16 118.3
C16 C17 C12 116.0(7)
C16 C17 C22 120.3(6)
C12 C17 C22 123.6(7)
C21 C18 C20 110(2)
C21 C18 C15 117.2(11)
C20 C18 C15 110.3(14)
C21 C18 C19 103(2)
C20 C18 C19 104(2)
C15 C18 C19 111.2(11)
C18 C19 H19A 110.2
C18 C19 H19B 109.0
H19A C19 H19B 109.5
C18 C19 H19C 109.2
H19A C19 H19C 109.4
H19B C19 H19C 109.5
C18 C20 H20A 108.3
C18 C20 H20B 111.5
H20A C20 H20B 109.5
C18 C20 H20C 108.7
H20A C20 H20C 109.5
H20B C20 H20C 109.4
C18 C21 H21A 108.9
C18 C21 H21B 110.0
H21A C21 H21B 109.5
C18 C21 H21C 109.7
H21A C21 H21C 109.4
H21B C21 H21C 109.4
C24 C22 C17 113.0(6)
C24 C22 H22A 109.0
C17 C22 H22A 109.0
C24 C22 H22B 109.0
C17 C22 H22B 109.0
H22A C22 H22B 107.7
C28 C23 O3 120.2(7)
C28 C23 C24 121.7(7)
O3 C23 C24 118.0(7)
C25 C24 C23 117.4(7)
C25 C24 C22 119.5(8)
C23 C24 C22 122.8(7)
C26 C25 C24 122.8(8)
C26 C25 H25 118.7
C24 C25 H25 118.6
C25 C26 C27 116.9(8)
C25 C26 C29 121.8(9)
C27 C26 C29 121.2(9)
C28 C27 C26 122.7(8)
C28 C27 H27 118.7
C26 C27 H27 118.6
C23 C28 C27 118.5(8)
C23 C28 C33 122.2(8)
C27 C28 C33 119.0(8)
C31 C29 C32 110.1(12)
C31 C29 C26 109.1(8)
C32 C29 C26 109.3(9)
C31 C29 C30 107.2(11)
C32 C29 C30 108.5(10)
C26 C29 C30 112.6(10)
C29 C30 H30A 109.5
C29 C30 H30B 109.4
H30A C30 H30B 109.5
C29 C30 H30C 109.5
H30A C30 H30C 109.5
H30B C30 H30C 109.5
C29 C31 H31A 109.5
C29 C31 H31B 109.4
H31A C31 H31B 109.5
C29 C31 H31C 109.4
H31A C31 H31C 109.5
H31B C31 H31C 109.5
C29 C32 H32A 109.6
C29 C32 H32B 109.5
H32A C32 H32B 109.5
C29 C32 H32C 109.4
H32A C32 H32C 109.5
H32B C32 H32C 109.5
C35 C33 C28 110.1(6)
C35 C33 H33A 109.7
C28 C33 H33A 109.7
C35 C33 H33B 109.5
C28 C33 H33B 109.7
H33A C33 H33B 108.2
O4 C34 C39 120.0(8)
O4 C34 C35 120.3(8)
C39 C34 C35 119.7(8)
C34 C35 C36 120.1(8)
C34 C35 C33 119.8(8)
C36 C35 C33 120.2(9)
C37 C36 C35 120.2(9)
C37 C36 H36 120.0
C35 C36 H36 119.8
C38 C37 C36 118.2(9)
C38 C37 C40 120.7(11)
C36 C37 C40 121.0(11)
C37 C38 C39 122.3(9)
C37 C38 H38 118.9
C39 C38 H38 118.8
C34 C39 C38 119.3(9)
C34 C39 C44 122.5(8)
C38 C39 C44 118.1(9)
C43 C40 C41 121(2)
C43 C40 C37 111.2(15)
C41 C40 C37 113.3(14)
C43 C40 C42 100(2)
C41 C40 C42 102(2)
C37 C40 C42 107.1(16)
C40 C41 H41A 109.6
C40 C41 H41B 110.1
H41A C41 H41B 109.4
C40 C41 H41C 108.8
H41A C41 H41C 109.4
H41B C41 H41C 109.5
C40 C42 H42A 110.0
C40 C42 H42B 108.5
H42A C42 H42B 109.5
C40 C42 H42C 109.9
H42A C42 H42C 109.5
H42B C42 H42C 109.5
C40 C43 H43A 114.9
C40 C43 H43B 113.6
H43A C43 H43B 104.6
C40 C43 H43C 114.1
H43A C43 H43C 104.1
H43B C43 H43C 104.4
C39 C44 C2 111.0(6)
C39 C44 H44A 109.4
C2 C44 H44A 109.4
C39 C44 H44B 109.5
C2 C44 H44B 109.5
H44A C44 H44B 108.0
O1 C45 C46 104.4(6)
O1 C45 H45A 110.9
C46 C45 H45A 110.9
O1 C45 H45B 110.9
C46 C45 H45B 110.8
H45A C45 H45B 108.9
N1 C46 C45 112.1(7)
N1 C46 H46A 109.2
C45 C46 H46A 109.2
N1 C46 H46B 109.2
C45 C46 H46B 109.2
H46A C46 H46B 107.9
O5 C47 N1 117.7(11)
O5 C47 C48 125.4(11)
N1 C47 C48 116.8(11)
C49 C48 C57 122.1(11)
C49 C48 C47 117.5(12)
C57 C48 C47 120.3(10)
C48 C49 C50 121.9(14)
C48 C49 H49 119.0
C50 C49 H49 119.1
C51 C50 C49 114.4(14)
C51 C50 H50 122.6
C49 C50 H50 122.9
C52 C51 C50 125.3(15)
C52 C51 H51 117.1
C50 C51 H51 117.6
C51 C52 C53 123.6(15)
C51 C52 C57 116.7(15)
C53 C52 C57 119.6(14)
C54 C53 C52 118.1(16)
C54 C53 H53 121.1
C52 C53 H53 120.8
C53 C54 C55 123.6(17)
C53 C54 H54 118.0
C55 C54 H54 118.4
C56 C55 C54 118.7(13)
C56 C55 H55 120.6
C54 C55 H55 120.7
C57 C56 C55 119.3(11)
C57 C56 C58 123.6(11)
C55 C56 C58 117.1(12)
C56 C57 C48 120.0(10)
C56 C57 C52 120.5(13)
C48 C57 C52 119.2(11)
O6 C58 N1 122.5(10)
O6 C58 C56 124.5(12)
N1 C58 C56 113.0(11)
O3 C59 C60 107.9(6)
O3 C59 H59A 110.1
C60 C59 H59A 110.1
O3 C59 H59B 110.1
C60 C59 H59B 110.2
H59A C59 H59B 108.5
N2 C60 C59 113.9(7)
N2 C60 H60A 108.8
C59 C60 H60A 108.8
N2 C60 H60B 108.8
C59 C60 H60B 108.8
H60A C60 H60B 107.7
O7 C61 N2 120.6(9)
O7 C61 C62 124.1(8)
N2 C61 C62 115.3(9)
C63 C62 C71 121.1(10)
C63 C62 C61 119.0(10)
C71 C62 C61 119.5(8)
C62 C63 C64 120.6(12)
C62 C63 H63 119.7
C64 C63 H63 119.7
C65 C64 C63 121.2(13)
C65 C64 H64 119.4
C63 C64 H64 119.4
C64 C65 C66 121.1(13)
C64 C65 H65 119.5
C66 C65 H65 119.4
C65 C66 C71 118.0(12)
C65 C66 C67 125.7(14)
C71 C66 C67 116.3(12)
C68 C67 C66 122.6(14)
C68 C67 H67 118.8
C66 C67 H67 118.6
C67 C68 C69 118.0(14)
C67 C68 H68 121.0
C69 C68 H68 121.0
C70 C69 C68 124.3(12)
C70 C69 H69 117.9
C68 C69 H69 117.9
C71 C70 C69 116.3(10)
C71 C70 C72 122.1(9)
C69 C70 C72 121.6(9)
C70 C71 C62 119.6(9)
C70 C71 C66 122.5(10)
C62 C71 C66 117.9(10)
O8 C72 N2 120.9(9)
O8 C72 C70 122.5(9)
N2 C72 C70 116.6(8)
C47 N1 C58 125.9(9)
C47 N1 C46 118.3(9)
C58 N1 C46 115.8(8)
C72 N2 C61 124.9(8)
C72 N2 C60 116.4(7)
C61 N2 C60 118.1(8)
C1 O1 C45 114.6(6)
C12 O2 H102 111(8)
C23 O3 C59 114.3(5)
C34 O4 H104 123(5)
Cl1 C111 Cl3 96.1(11)
Cl2 Cl1 C111 13.0(14)
Cl1 Cl2 Cl3 107.5(16)
Cl2 Cl3 C111 10.1(13)
Cl1` C222 Cl3` 89(10)
Cl1` C222 Cl2` 112(10)
Cl3` C222 Cl2` 94(9)
C222 Cl1` Cl3` 41(6)
C222 Cl2` Cl3` 37(5)
C222 Cl3` Cl1` 50(7)
C222 Cl3` Cl2` 49(9)
Cl1` Cl3` Cl2` 78.0(18)

loop_
_geom_bond_atom_site_label_1
_geom_bond_atom_site_label_2
_geom_bond_distance
C1 C2 1.397(11)
C1 O1 1.397(9)
C1 C6 1.389(10)
C2 C3 1.392(11)
C2 C44 1.547(11)
C3 C4 1.416(11)
C3 H3 0.9500
C4 C5 1.380(11)
C4 C7 1.548(12)
C5 C6 1.381(10)
C5 H5 0.9500
C6 C11 1.527(10)
C7 C10 1.495(15)
C7 C9 1.521(13)
C7 C8 1.568(15)
C8 H8A 0.9800
C8 H8B 0.9800
C8 H8C 0.9800
C9 H9A 0.9800
C9 H9B 0.9800
C9 H9C 0.9800
C10 H10A 0.9800
C10 H10B 0.9800
C10 H10C 0.9800
C11 C13 1.541(10)
C11 H11A 0.9900
C11 H11B 0.9900
C12 O2 1.384(9)
C12 C13 1.391(10)
C12 C17 1.387(10)
C13 C14 1.364(10)
C14 C15 1.382(11)
C14 H14 0.9500
C15 C16 1.399(10)
C15 C18 1.509(13)
C16 C17 1.409(10)
C16 H16 0.9500
C17 C22 1.522(10)
C18 C21 1.36(2)
C18 C20 1.42(2)
C18 C19 1.44(2)
C19 H19A 0.9801
C19 H19B 0.9801
C19 H19C 0.9801
C20 H20A 0.9801
C20 H20B 0.9802
C20 H20C 0.9801
C21 H21A 0.9803
C21 H21B 0.9804
C21 H21C 0.9803
C22 C24 1.498(10)
C22 H22A 0.9900
C22 H22B 0.9900
C23 C28 1.373(10)
C23 O3 1.398(8)
C23 C24 1.415(10)
C24 C25 1.400(10)
C25 C26 1.388(11)
C25 H25 0.9500
C26 C27 1.401(12)
C26 C29 1.537(13)
C27 C28 1.390(11)
C27 H27 0.9500
C28 C33 1.551(11)
C29 C31 1.499(14)
C29 C32 1.517(15)
C29 C30 1.580(15)
C30 H30A 0.9800
C30 H30B 0.9800
C30 H30C 0.9800
C31 H31A 0.9800
C31 H31B 0.9800
C31 H31C 0.9800
C32 H32A 0.9800
C32 H32B 0.9800
C32 H32C 0.9800
C33 C35 1.532(11)
C33 H33A 0.9900
C33 H33B 0.9900
C34 O4 1.353(10)
C34 C39 1.408(11)
C34 C35 1.397(11)
C35 C36 1.417(12)
C36 C37 1.414(14)
C36 H36 0.9500
C37 C38 1.389(13)
C37 C40 1.552(16)
C38 C39 1.396(12)
C38 H38 0.9500
C39 C44 1.517(12)
C40 C43 1.44(2)
C40 C41 1.45(2)
C40 C42 1.61(3)
C41 H41A 0.9802
C41 H41B 0.9802
C41 H41C 0.9802
C42 H42A 0.9800
C42 H42B 0.9800
C42 H42C 0.9800
C43 H43A 1.0272
C43 H43B 1.0221
C43 H43C 1.0239
C44 H44A 0.9900
C44 H44B 0.9900
C45 O1 1.430(9)
C45 C46 1.513(11)
C45 H45A 0.9900
C45 H45B 0.9900
C46 N1 1.480(10)
C46 H46A 0.9900
C46 H46B 0.9900
C47 O5 1.235(12)
C47 N1 1.410(12)
C47 C48 1.473(14)
C48 C49 1.321(14)
C48 C57 1.406(13)
C49 C50 1.431(19)
C49 H49 0.9500
C50 C51 1.42(2)
C50 H50 0.9500
C51 C52 1.366(19)
C51 H51 0.9500
C52 C53 1.423(19)
C52 C57 1.421(13)
C53 C54 1.34(2)
C53 H53 0.9500
C54 C55 1.419(17)
C54 H54 0.9500
C55 C56 1.392(14)
C55 H55 0.9500
C56 C57 1.392(13)
C56 C58 1.492(13)
C58 O6 1.203(12)
C58 N1 1.426(13)
C59 O3 1.458(9)
C59 C60 1.518(11)
C59 H59A 0.9900
C59 H59B 0.9900
C60 N2 1.467(11)
C60 H60A 0.9900
C60 H60B 0.9900
C61 O7 1.214(10)
C61 N2 1.415(10)
C61 C62 1.487(13)
C62 C63 1.382(12)
C62 C71 1.424(12)
C63 C64 1.374(16)
C63 H63 0.9500
C64 C65 1.353(17)
C64 H64 0.9500
C65 C66 1.444(17)
C65 H65 0.9500
C66 C71 1.437(14)
C66 C67 1.431(17)
C67 C68 1.352(18)
C67 H67 0.9500
C68 C69 1.401(16)
C68 H68 0.9500
C69 C70 1.394(13)
C69 H69 0.9500
C70 C71 1.390(12)
C70 C72 1.454(12)
C72 O8 1.220(9)
C72 N2 1.389(10)
O2 H102 0.66(7)
O4 H104 0.81(7)
C111 Cl1 1.86(6)
C111 Cl3 2.09(3)
Cl1 Cl2 1.78(4)
Cl2 Cl3 1.86(3)
C222 Cl1` 1.55(15)
C222 Cl3` 1.33(16)
C222 Cl2` 1.65(19)
Cl1` Cl3` 2.02(4)
Cl2` Cl3` 2.19(4)

loop_
_geom_torsion_atom_site_label_1
_geom_torsion_atom_site_label_2
_geom_torsion_atom_site_label_3
_geom_torsion_atom_site_label_4
_geom_torsion
O1 C1 C2 C3 176.7(6)
C6 C1 C2 C3 1.3(10)
O1 C1 C2 C44 1.9(10)
C6 C1 C2 C44 -173.5(7)
C1 C2 C3 C4 0.5(11)
C44 C2 C3 C4 175.4(7)
C2 C3 C4 C5 -1.5(11)
C2 C3 C4 C7 -175.5(7)
C3 C4 C5 C6 0.7(11)
C7 C4 C5 C6 174.3(7)
C4 C5 C6 C1 1.1(11)
C4 C5 C6 C11 -173.0(7)
C2 C1 C6 C5 -2.1(10)
O1 C1 C6 C5 -177.5(6)
C2 C1 C6 C11 171.8(7)
O1 C1 C6 C11 -3.6(10)
C5 C4 C7 C10 8.9(14)
C3 C4 C7 C10 -177.6(10)
C5 C4 C7 C9 132.8(10)
C3 C4 C7 C9 -53.6(12)
C5 C4 C7 C8 -106.3(11)
C3 C4 C7 C8 67.2(12)
C5 C6 C11 C13 64.6(9)
C1 C6 C11 C13 -109.3(8)
O2 C12 C13 C14 -177.3(7)
C17 C12 C13 C14 -1.3(10)
O2 C12 C13 C11 9.3(10)
C17 C12 C13 C11 -174.7(7)
C6 C11 C13 C14 -97.1(9)
C6 C11 C13 C12 75.9(9)
C12 C13 C14 C15 1.4(12)
C11 C13 C14 C15 174.6(7)
C13 C14 C15 C16 -0.9(12)
C13 C14 C15 C18 -179.0(9)
C14 C15 C16 C17 0.2(11)
C18 C15 C16 C17 178.3(9)
C15 C16 C17 C12 -0.1(10)
C15 C16 C17 C22 -175.9(7)
O2 C12 C17 C16 176.7(6)
C13 C12 C17 C16 0.7(10)
O2 C12 C17 C22 -7.7(10)
C13 C12 C17 C22 176.3(7)
C14 C15 C18 C21 166(2)
C16 C15 C18 C21 -12(3)
C14 C15 C18 C20 -67(3)
C16 C15 C18 C20 115(2)
C14 C15 C18 C19 48(2)
C16 C15 C18 C19 -130.1(17)
C16 C17 C22 C24 101.3(8)
C12 C17 C22 C24 -74.2(9)
C28 C23 C24 C25 0.2(10)
O3 C23 C24 C25 176.7(6)
C28 C23 C24 C22 -174.0(7)
O3 C23 C24 C22 2.5(9)
C17 C22 C24 C25 -69.7(8)
C17 C22 C24 C23 104.3(8)
C23 C24 C25 C26 1.2(10)
C22 C24 C25 C26 175.6(7)
C24 C25 C26 C27 -1.5(11)
C24 C25 C26 C29 -178.1(7)
C25 C26 C27 C28 0.5(12)
C29 C26 C27 C28 177.0(8)
O3 C23 C28 C27 -177.6(6)
C24 C23 C28 C27 -1.2(10)
O3 C23 C28 C33 -2.9(10)
C24 C23 C28 C33 173.5(6)
C26 C27 C28 C23 0.8(11)
C26 C27 C28 C33 -174.1(7)
C25 C26 C29 C31 -116.9(12)
C27 C26 C29 C31 66.8(13)
C25 C26 C29 C32 122.6(11)
C27 C26 C29 C32 -53.7(13)
C25 C26 C29 C30 2.0(13)
C27 C26 C29 C30 -174.4(9)
C23 C28 C33 C35 -106.6(9)
C27 C28 C33 C35 68.1(10)
O4 C34 C35 C36 -176.6(8)
C39 C34 C35 C36 3.8(12)
O4 C34 C35 C33 3.7(11)
C39 C34 C35 C33 -175.9(7)
C28 C33 C35 C34 75.7(10)
C28 C33 C35 C36 -104.0(9)
C34 C35 C36 C37 -3.0(14)
C33 C35 C36 C37 176.6(8)
C35 C36 C37 C38 2.0(15)
C35 C36 C37 C40 179.2(14)
C36 C37 C38 C39 -1.9(15)
C40 C37 C38 C39 -179.1(13)
O4 C34 C39 C38 176.8(8)
C35 C34 C39 C38 -3.5(12)
O4 C34 C39 C44 -2.1(12)
C35 C34 C39 C44 177.5(7)
C37 C38 C39 C34 2.6(14)
C37 C38 C39 C44 -178.4(9)
C38 C37 C40 C43 -53(3)
C36 C37 C40 C43 129(2)
C38 C37 C40 C41 167.1(18)
C36 C37 C40 C41 -10(3)
C38 C37 C40 C42 55(2)
C36 C37 C40 C42 -122.1(18)
C34 C39 C44 C2 -75.2(10)
C38 C39 C44 C2 105.8(9)
C1 C2 C44 C39 105.9(9)
C3 C2 C44 C39 -68.8(10)
O1 C45 C46 N1 177.0(7)
O5 C47 C48 C49 0.1(14)
N1 C47 C48 C49 -176.1(8)
O5 C47 C48 C57 -177.2(9)
N1 C47 C48 C57 6.5(12)
C57 C48 C49 C50 -5.0(15)
C47 C48 C49 C50 177.7(10)
C48 C49 C50 C51 2.9(18)
C49 C50 C51 C52 -2(2)
C50 C51 C52 C53 179.8(12)
C50 C51 C52 C57 3.2(18)
C51 C52 C53 C54 -178.2(12)
C57 C52 C53 C54 -1.7(17)
C52 C53 C54 C55 -1(2)
C53 C54 C55 C56 1.7(19)
C54 C55 C56 C57 0.9(14)
C54 C55 C56 C58 -176.9(9)
C55 C56 C57 C48 -177.9(8)
C58 C56 C57 C48 -0.3(12)
C55 C56 C57 C52 -3.8(12)
C58 C56 C57 C52 173.8(7)
C49 C48 C57 C56 -179.9(8)
C47 C48 C57 C56 -2.7(12)
C49 C48 C57 C52 5.9(13)
C47 C48 C57 C52 -176.9(7)
C51 C52 C57 C56 -179.0(9)
C53 C52 C57 C56 4.3(13)
C51 C52 C57 C48 -4.8(12)
C53 C52 C57 C48 178.5(9)
C57 C56 C58 O6 179.2(9)
C55 C56 C58 O6 -3.1(13)
C57 C56 C58 N1 -0.7(11)
C55 C56 C58 N1 177.0(7)
O3 C59 C60 N2 -73.2(9)
O7 C61 C62 C63 -8.4(13)
N2 C61 C62 C63 170.1(8)
O7 C61 C62 C71 164.7(8)
N2 C61 C62 C71 -16.7(11)
C71 C62 C63 C64 -0.4(15)
C61 C62 C63 C64 172.6(9)
C62 C63 C64 C65 -2.8(18)
C63 C64 C65 C66 4(2)
C64 C65 C66 C71 -2.6(17)
C64 C65 C66 C67 176.9(13)
C65 C66 C67 C68 -179.2(13)
C71 C66 C67 C68 0(2)
C66 C67 C68 C69 1(2)
C67 C68 C69 C70 -1(2)
C68 C69 C70 C71 -1.6(17)
C68 C69 C70 C72 -179.1(11)
C69 C70 C71 C62 -179.4(9)
C72 C70 C71 C62 -1.9(13)
C69 C70 C71 C66 3.5(13)
C72 C70 C71 C66 -179.0(9)
C63 C62 C71 C70 -175.2(9)
C61 C62 C71 C70 11.8(12)
C63 C62 C71 C66 2.0(13)
C61 C62 C71 C66 -171.1(8)
C65 C66 C71 C70 176.6(9)
C67 C66 C71 C70 -3.0(14)
C65 C66 C71 C62 -0.5(13)
C67 C66 C71 C62 179.9(9)
C71 C70 C72 O8 175.8(9)
C69 C70 C72 O8 -6.8(15)
C71 C70 C72 N2 -2.4(13)
C69 C70 C72 N2 175.0(9)
O5 C47 N1 C58 175.3(8)
C48 C47 N1 C58 -8.1(12)
O5 C47 N1 C46 -5.3(12)
C48 C47 N1 C46 171.3(7)
O6 C58 N1 C47 -174.7(9)
C56 C58 N1 C47 5.2(11)
O6 C58 N1 C46 5.9(12)
C56 C58 N1 C46 -174.2(7)
C45 C46 N1 C47 94.0(10)
C45 C46 N1 C58 -86.6(9)
O8 C72 N2 C61 178.0(8)
C70 C72 N2 C61 -3.7(12)
O8 C72 N2 C60 7.1(12)
C70 C72 N2 C60 -174.7(7)
O7 C61 N2 C72 -168.4(8)
C62 C61 N2 C72 13.0(11)
O7 C61 N2 C60 2.4(11)
C62 C61 N2 C60 -176.2(7)
C59 C60 N2 C72 -86.6(9)
C59 C60 N2 C61 101.8(8)
C2 C1 O1 C45 99.8(8)
C6 C1 O1 C45 -84.7(8)
C46 C45 O1 C1 162.8(7)
C28 C23 O3 C59 -90.8(8)
C24 C23 O3 C59 92.7(7)
C60 C59 O3 C23 178.6(7)
Cl3 C111 Cl1 Cl2 47(5)
C111 Cl1 Cl2 Cl3 -121(6)
Cl1 Cl2 Cl3 C111 104(7)
Cl1 C111 Cl3 Cl2 -63(6)
Cl2` C222 Cl1` Cl3` -94(12)
Cl1` C222 Cl2` Cl3` 90(15)
Cl2` C222 Cl3` Cl1` 112(16)
Cl1` C222 Cl3` Cl2` -112(16)
C222 Cl1` Cl3` Cl2` 45(14)
C222 Cl2` Cl3` Cl1` -47(12)
